data_2311126
loop_
_publ_author_name
'Akkurt, Mehmet'
'Jarrahpour, Aliasghar'
'Chermahini, Mehdi Mohammadi'
'Shiri, Pezhman'
'Tahir, Muhammad Nawaz'

_publ_section_title
;
 4-(1-Methyl-eth-yl)-N-((E)-4-{[1-(prop-2-en-1-yl)-1H-1,2,3-triazol-4-yl]meth-oxy}benzyl-idene)aniline.
;
_journal_coeditor_code BQ2382
_journal_issue 'Pt 2'
_journal_name_full 'Acta crystallographica. Section E, Structure reports online'
_journal_page_first o247
_journal_paper_doi 10.1107/S1600536813000755
_journal_volume 69
_journal_year 2013
_chemical_formula_iupac 'C22 H24 N4 O'
_chemical_formula_moiety 'C22 H24 N4 O'
_chemical_formula_sum 'C22 H24 N4 O'
_chemical_formula_weight 360.45
_chemical_name_systematic
;
4-(1-Methylethyl)-<i>N</i>-((<i>E</i>)-4-{[1-(prop-2-en-1-yl)-1<i>H</i>-
1,2,3-triazol-4-yl]methoxy}benzylidene)aniline
;
_space_group_IT_number 14
_space_group_name_Hall '-P 2ybc'
_space_group_name_H-M_alt 'P 1 21/c 1'
_symmetry_cell_setting monoclinic
_symmetry_space_group_name_Hall '-P 2ybc'
_symmetry_space_group_name_H-M 'P 1 21/c 1'
_atom_sites_solution_hydrogens geom
_atom_sites_solution_primary direct
_atom_sites_solution_secondary difmap
_cell_angle_alpha 90
_cell_angle_beta 92.149(10)
_cell_angle_gamma 90
_cell_formula_units_Z 4
_cell_length_a 5.5885(11)
_cell_length_b 8.3929(18)
_cell_length_c 42.069(9)
_cell_measurement_reflns_used 219
_cell_measurement_temperature 296(2)
_cell_measurement_theta_max 21.50
_cell_measurement_theta_min 3.5
_cell_volume 1971.8(7)
_computing_cell_refinement 'SAINT (Bruker, 2009)'
_computing_data_collection 'APEX2 (Bruker, 2009)'
_computing_data_reduction 'SAINT (Bruker, 2009)'
_computing_molecular_graphics 'ORTEP-3 for Windows (Farrugia, 2012) and PLATON (Spek, 2009)'
_computing_publication_material 'WinGX (Farrugia, 2012) and PLATON (Spek, 2009)'
_computing_structure_refinement 'SHELXL97 (Sheldrick, 2008)'
_computing_structure_solution 'SHELXS97 (Sheldrick, 2008)'
_diffrn_ambient_temperature 296(2)
_diffrn_measured_fraction_theta_full 0.999
_diffrn_measured_fraction_theta_max 0.999
_diffrn_measurement_device_type 'Bruker Kappa APEXII CCD'
_diffrn_measurement_method \w
_diffrn_radiation_monochromator graphite
_diffrn_radiation_source 'fine-focus sealed tube'
_diffrn_radiation_type MoK\a
_diffrn_radiation_wavelength 0.71073
_diffrn_reflns_av_R_equivalents 0.0821
_diffrn_reflns_av_sigmaI/netI 0.1253
_diffrn_reflns_limit_h_max 4
_diffrn_reflns_limit_h_min -6
_diffrn_reflns_limit_k_max 9
_diffrn_reflns_limit_k_min -9
_diffrn_reflns_limit_l_max 49
_diffrn_reflns_limit_l_min -49
_diffrn_reflns_number 13866
_diffrn_reflns_reduction_process
;
;
_diffrn_reflns_theta_full 25.00
_diffrn_reflns_theta_max 25.00
_diffrn_reflns_theta_min 1.94
_exptl_absorpt_coefficient_mu 0.077
_exptl_absorpt_correction_T_max 0.986
_exptl_absorpt_correction_T_min 0.982
_exptl_absorpt_correction_type multi-scan
_exptl_absorpt_process_details '(SADABS; Bruker, 2005)'
_exptl_crystal_colour colorless
_exptl_crystal_density_diffrn 1.214
_exptl_crystal_density_method 'Not Measured'
_exptl_crystal_description prism
_exptl_crystal_F_000 768
_exptl_crystal_size_max 0.30
_exptl_crystal_size_mid 0.20
_exptl_crystal_size_min 0.18
_refine_diff_density_max 0.195
_refine_diff_density_min -0.198
_refine_ls_extinction_method none
_refine_ls_goodness_of_fit_ref 0.963
_refine_ls_hydrogen_treatment constr
_refine_ls_matrix_type full
_refine_ls_number_parameters 256
_refine_ls_number_reflns 3451
_refine_ls_number_restraints 7
_refine_ls_restrained_S_all 0.981
_refine_ls_R_factor_all 0.2129
_refine_ls_R_factor_gt 0.0684
_refine_ls_shift/su_max 0.000
_refine_ls_shift/su_mean 0.000
_refine_ls_structure_factor_coef Fsqd
_refine_ls_weighting_details 'calc w=1/[\s^2^(Fo^2^)+(0.0893P)^2^] where P=(Fo^2^+2Fc^2^)/3'
_refine_ls_weighting_scheme calc
_refine_ls_wR_factor_gt 0.1522
_refine_ls_wR_factor_ref 0.2166
_reflns_number_gt 1259
_reflns_number_total 3451
_reflns_threshold_expression I>2\s(I)
_cod_data_source_file bq2382sup1.cif
_cod_data_source_block I
_cod_original_sg_symbol_H-M 'P 21/c'
_cod_database_code 2311126

loop_
_symmetry_equiv_pos_site_id
_symmetry_equiv_pos_as_xyz
1 x,y,z
2 -x,1/2+y,1/2-z
3 -x,-y,-z
4 x,1/2-y,1/2+z

loop_
_atom_site_aniso_label
_atom_site_aniso_U_11
_atom_site_aniso_U_22
_atom_site_aniso_U_33
_atom_site_aniso_U_12
_atom_site_aniso_U_13
_atom_site_aniso_U_23
O1 0.077(2) 0.081(3) 0.063(2) 0.0161(18) -0.0145(16) -0.0069(16)
N1 0.057(2) 0.072(3) 0.061(2) 0.001(2) -0.0013(19) 0.0060(19)
N2 0.047(2) 0.146(4) 0.070(3) 0.000(2) -0.005(2) 0.016(3)
N3 0.052(2) 0.159(4) 0.071(3) 0.003(3) 0.005(2) 0.020(3)
N4 0.049(2) 0.111(3) 0.068(3) 0.002(2) -0.007(2) 0.001(2)
C1 0.054(3) 0.066(3) 0.054(3) -0.010(3) -0.001(2) 0.004(2)
C2 0.056(3) 0.081(4) 0.075(3) 0.009(3) -0.004(2) -0.013(3)
C3 0.071(3) 0.096(4) 0.084(4) 0.023(3) -0.014(3) -0.009(3)
C4 0.068(3) 0.080(4) 0.066(3) -0.004(3) -0.011(3) 0.008(3)
C5 0.078(3) 0.092(4) 0.071(3) 0.008(3) -0.002(3) -0.014(3)
C6 0.073(3) 0.085(4) 0.070(3) 0.015(3) -0.009(3) -0.006(3)
C7 0.112(4) 0.122(6) 0.082(4) -0.003(4) -0.022(4) -0.004(3)
C8 0.184(6) 0.154(6) 0.073(4) -0.071(5) -0.010(4) 0.010(4)
C9 0.112(4) 0.187(7) 0.096(4) -0.044(5) -0.020(3) -0.008(4)
C10 0.069(3) 0.076(4) 0.059(3) 0.001(3) 0.000(2) -0.003(2)
C11 0.052(3) 0.067(3) 0.054(3) -0.002(2) -0.001(2) 0.006(2)
C12 0.059(3) 0.072(3) 0.059(3) 0.010(2) 0.002(2) 0.008(3)
C13 0.066(3) 0.070(4) 0.060(3) 0.008(3) 0.002(2) 0.002(2)
C14 0.056(3) 0.061(3) 0.056(3) -0.003(2) -0.004(2) 0.005(2)
C15 0.054(3) 0.069(3) 0.068(3) 0.009(2) -0.002(2) -0.005(3)
C16 0.068(3) 0.075(4) 0.062(3) 0.004(3) 0.003(2) -0.011(3)
C17 0.053(3) 0.077(4) 0.074(3) 0.001(3) -0.011(2) -0.002(3)
C18 0.045(2) 0.080(4) 0.060(3) 0.001(2) -0.005(2) 0.005(3)
C19 0.051(3) 0.091(4) 0.063(3) -0.009(3) -0.001(2) 0.000(3)
C20A 0.044(5) 0.140(7) 0.065(5) -0.006(5) 0.002(4) 0.014(5)
C21A 0.142(16) 0.172(9) 0.094(10) 0.010(11) -0.082(8) -0.019(7)
C22A 0.227(14) 0.216(13) 0.158(13) 0.046(10) -0.088(10) -0.053(10)
C21B 0.142(16) 0.172(9) 0.094(10) 0.010(11) -0.082(8) -0.019(7)
C22B 0.227(14) 0.216(13) 0.158(13) 0.046(10) -0.088(10) -0.053(10)
C20B 0.044(5) 0.140(7) 0.065(5) -0.006(5) 0.002(4) 0.014(5)

loop_
_atom_site_type_symbol
_atom_site_label
_atom_site_fract_x
_atom_site_fract_y
_atom_site_fract_z
_atom_site_U_iso_or_equiv
_atom_site_thermal_displace_type
_atom_site_calc_flag
_atom_site_refinement_flags
_atom_site_occupancy
_atom_site_disorder_assembly
_atom_site_disorder_group
O O1 0.6921(5) 0.1556(4) 0.35472(7) 0.0741(14) Uani d . 1.000 . .
N N1 0.0796(6) 0.1766(4) 0.22415(8) 0.0634(14) Uani d . 1.000 . .
N N2 0.7693(6) 0.0586(5) 0.41985(9) 0.0879(18) Uani d . 1.000 . .
N N3 0.8731(6) 0.0688(6) 0.44832(9) 0.0939(18) Uani d . 1.000 A .
N N4 1.1055(6) 0.0885(5) 0.44413(9) 0.0762(16) Uani d D 1.000 . .
C C1 -0.0186(7) 0.1560(5) 0.19307(10) 0.0581(17) Uani d . 1.000 . .
C C2 -0.2092(7) 0.2503(6) 0.18440(11) 0.0708(19) Uani d . 1.000 . .
C C3 -0.3158(8) 0.2422(6) 0.15464(12) 0.084(2) Uani d . 1.000 . .
C C4 -0.2360(8) 0.1385(6) 0.13217(11) 0.0717(19) Uani d . 1.000 . .
C C5 -0.0502(9) 0.0411(6) 0.14117(11) 0.0805(19) Uani d . 1.000 . .
C C6 0.0617(7) 0.0478(6) 0.17103(11) 0.0763(19) Uani d . 1.000 . .
C C7 -0.3528(10) 0.1319(8) 0.09917(12) 0.106(3) Uani d . 1.000 . .
C C8 -0.1850(11) 0.1621(7) 0.07339(12) 0.137(3) Uani d . 1.000 . .
C C9 -0.4985(10) -0.0154(8) 0.09435(12) 0.132(3) Uani d . 1.000 . .
C C10 0.2749(8) 0.1146(5) 0.23238(10) 0.0681(19) Uani d . 1.000 . .
C C11 0.3876(7) 0.1292(5) 0.26388(10) 0.0577(17) Uani d . 1.000 . .
C C12 0.2894(7) 0.2200(5) 0.28752(10) 0.0633(17) Uani d . 1.000 . .
C C13 0.3977(7) 0.2279(5) 0.31714(10) 0.0653(19) Uani d . 1.000 . .
C C14 0.6026(7) 0.1427(5) 0.32409(10) 0.0578(17) Uani d . 1.000 . .
C C15 0.7072(7) 0.0562(5) 0.30096(10) 0.0638(17) Uani d . 1.000 . .
C C16 0.5967(8) 0.0500(5) 0.27125(10) 0.0683(19) Uani d . 1.000 . .
C C17 0.8850(7) 0.0529(6) 0.36388(9) 0.0683(19) Uani d . 1.000 . .
C C18 0.9390(7) 0.0723(5) 0.39809(10) 0.0618(18) Uani d . 1.000 . .
C C19 1.1516(7) 0.0906(5) 0.41344(10) 0.0684(19) Uani d . 1.000 A .
C C20A 1.2557(18) 0.0919(15) 0.4733(2) 0.083(3) Uani d DP 0.714(14) A 1
C C21A 1.251(2) 0.254(2) 0.4850(4) 0.138(7) Uani d DP 0.714(14) A 1
C C22A 1.272(2) 0.3163(18) 0.5105(3) 0.203(8) Uani d DP 0.714(14) A 1
C C21B 1.341(6) 0.263(6) 0.4899(12) 0.138(7) Uani d DP 0.286(14) A 2
C C22B 1.120(5) 0.342(4) 0.4916(8) 0.203(8) Uani d DP 0.286(14) A 2
C C20B 1.318(4) 0.118(5) 0.4674(6) 0.083(3) Uani d DP 0.286(14) A 2
H H2 -0.26800 0.32180 0.19910 0.0850 Uiso c R 1.000 . .
H H3 -0.44500 0.30850 0.14950 0.1010 Uiso c R 1.000 . .
H H8A -0.08690 0.25270 0.07880 0.2060 Uiso c R 1.000 . .
H H8B -0.27430 0.18290 0.05390 0.2060 Uiso c R 1.000 . .
H H8C -0.08510 0.07040 0.07080 0.2060 Uiso c R 1.000 . .
H H9A -0.39530 -0.10690 0.09540 0.1980 Uiso c R 1.000 . .
H H5 0.00360 -0.03290 0.12660 0.0970 Uiso c R 1.000 . .
H H6 0.18930 -0.01960 0.17620 0.0910 Uiso c R 1.000 . .
H H7 -0.46740 0.22030 0.09820 0.1270 Uiso c R 1.000 . .
H H12 0.14840 0.27620 0.28320 0.0760 Uiso c R 1.000 . .
H H13 0.33210 0.29140 0.33270 0.0790 Uiso c R 1.000 . .
H H15 0.85030 0.00240 0.30520 0.0760 Uiso c R 1.000 . .
H H16 0.66660 -0.01020 0.25550 0.0820 Uiso c R 1.000 . .
H H17A 1.02500 0.07910 0.35200 0.0820 Uiso c R 1.000 . .
H H17B 0.84150 -0.05690 0.35930 0.0820 Uiso c R 1.000 . .
H H19 1.30020 0.10220 0.40450 0.0820 Uiso c R 1.000 . .
H H20A 1.19370 0.01930 0.48890 0.1000 Uiso c RP 0.714(14) A 1
H H20B 1.41820 0.06050 0.46890 0.1000 Uiso c RP 0.714(14) A 1
H H21A 1.22690 0.32730 0.46860 0.1660 Uiso c RP 0.714(14) A 1
H H22A 1.29690 0.25460 0.52870 0.2430 Uiso c RP 0.714(14) A 1
H H22B 1.26220 0.42660 0.51220 0.2430 Uiso c RP 0.714(14) A 1
H H9B -0.58050 -0.01150 0.07390 0.1980 Uiso c R 1.000 . .
H H9C -0.61350 -0.02290 0.11070 0.1980 Uiso c R 1.000 . .
H H10 0.35350 0.05510 0.21730 0.0820 Uiso c R 1.000 . .
H H20C 1.45990 0.11910 0.45480 0.1000 Uiso c RP 0.286(14) A 2
H H20D 1.33110 0.02440 0.48090 0.1000 Uiso c RP 0.286(14) A 2
H H21B 1.48080 0.29430 0.50080 0.1660 Uiso c RP 0.286(14) A 2
H H22C 0.98690 0.30480 0.48000 0.2430 Uiso c RP 0.286(14) A 2
H H22D 1.10720 0.43250 0.50430 0.2430 Uiso c RP 0.286(14) A 2

loop_
_atom_type_symbol
_atom_type_description
_atom_type_scat_dispersion_real
_atom_type_scat_dispersion_imag
_atom_type_scat_source
C C 0.0033 0.0016 ' International Tables Vol C Tables 4.2.6.8 and 6.1.1.4'
H H 0.0000 0.0000 ' International Tables Vol C Tables 4.2.6.8 and 6.1.1.4'
N N 0.0061 0.0033 ' International Tables Vol C Tables 4.2.6.8 and 6.1.1.4'
O O 0.0106 0.0060 ' International Tables Vol C Tables 4.2.6.8 and 6.1.1.4'

loop_
_geom_angle_atom_site_label_1
_geom_angle_atom_site_label_2
_geom_angle_atom_site_label_3
_geom_angle
_geom_angle_publ_flag
C14 O1 C17 117.0(3) no
C1 N1 C10 120.9(4) no
N3 N2 C18 108.4(3) no
N2 N3 N4 106.7(3) no
N3 N4 C19 111.0(3) no
N3 N4 C20A 115.2(5) no
N3 N4 C20B 132.4(9) no
C19 N4 C20A 133.7(5) no
C19 N4 C20B 116.5(9) no
N1 C1 C2 116.7(4) no
N1 C1 C6 125.2(4) no
C2 C1 C6 118.1(4) no
C1 C2 C3 121.6(4) no
C2 C3 C4 121.4(4) no
C3 C4 C5 116.9(4) no
C3 C4 C7 121.0(4) no
C5 C4 C7 122.1(5) no
C4 C5 C6 122.8(4) no
C1 C6 C5 119.2(4) no
C4 C7 C8 113.7(5) no
C4 C7 C9 111.7(5) no
C8 C7 C9 113.6(5) no
N1 C10 C11 124.3(4) no
C10 C11 C12 122.2(4) no
C10 C11 C16 120.2(4) no
C12 C11 C16 117.6(4) no
C11 C12 C13 120.6(4) no
C12 C13 C14 120.4(4) no
O1 C14 C13 115.6(4) no
O1 C14 C15 124.2(4) no
C13 C14 C15 120.2(4) no
C14 C15 C16 118.6(4) no
C11 C16 C15 122.5(4) no
O1 C17 C18 108.9(3) no
N2 C18 C17 122.2(4) no
N2 C18 C19 108.4(4) no
C17 C18 C19 129.1(4) no
N4 C19 C18 105.5(4) no
N4 C20A C21A 106.7(10) no
N4 C20B C21B 124(3) no
C20A C21A C22A 135.6(16) no
C20B C21B C22B 111(3) no
C1 C2 H2 119.00 no
C3 C2 H2 119.00 no
C2 C3 H3 119.00 no
C4 C3 H3 119.00 no
C4 C5 H5 119.00 no
C6 C5 H5 119.00 no
C1 C6 H6 120.00 no
C5 C6 H6 120.00 no
C4 C7 H7 106.00 no
C8 C7 H7 106.00 no
C9 C7 H7 106.00 no
C7 C8 H8A 109.00 no
C7 C8 H8B 109.00 no
C7 C8 H8C 109.00 no
H8A C8 H8B 109.00 no
H8A C8 H8C 109.00 no
H8B C8 H8C 110.00 no
C7 C9 H9A 109.00 no
C7 C9 H9B 109.00 no
C7 C9 H9C 109.00 no
H9A C9 H9B 110.00 no
H9A C9 H9C 109.00 no
H9B C9 H9C 110.00 no
N1 C10 H10 118.00 no
C11 C10 H10 118.00 no
C11 C12 H12 120.00 no
C13 C12 H12 120.00 no
C12 C13 H13 120.00 no
C14 C13 H13 120.00 no
C14 C15 H15 121.00 no
C16 C15 H15 121.00 no
C11 C16 H16 119.00 no
C15 C16 H16 119.00 no
O1 C17 H17A 110.00 no
O1 C17 H17B 110.00 no
C18 C17 H17A 110.00 no
C18 C17 H17B 110.00 no
H17A C17 H17B 108.00 no
N4 C19 H19 127.00 no
C18 C19 H19 127.00 no
N4 C20A H20A 110.00 no
N4 C20A H20B 110.00 no
C21A C20A H20A 110.00 no
C21A C20A H20B 110.00 no
H20A C20A H20B 109.00 no
C21B C20B H20C 106.00 no
C21B C20B H20D 106.00 no
H20C C20B H20D 106.00 no
N4 C20B H20D 106.00 no
N4 C20B H20C 106.00 no
C20A C21A H21A 112.00 no
C22A C21A H21A 113.00 no
C20B C21B H21B 125.00 no
C22B C21B H21B 124.00 no
C21A C22A H22A 120.00 no
C21A C22A H22B 120.00 no
H22A C22A H22B 120.00 no
C21B C22B H22C 120.00 no
C21B C22B H22D 120.00 no
H22C C22B H22D 120.00 no

loop_
_geom_bond_atom_site_label_1
_geom_bond_atom_site_label_2
_geom_bond_distance
_geom_bond_publ_flag
O1 C14 1.369(5) no
O1 C17 1.422(5) no
N1 C1 1.410(5) no
N1 C10 1.246(6) no
N2 N3 1.314(5) no
N2 C18 1.348(5) no
N3 N4 1.328(5) no
N4 C19 1.326(6) no
N4 C20A 1.461(10) no
N4 C20B 1.53(2) no
C1 C2 1.366(6) no
C1 C6 1.385(6) no
C2 C3 1.368(7) no
C3 C4 1.372(7) no
C4 C5 1.364(7) no
C4 C7 1.513(7) no
C5 C6 1.383(7) no
C7 C8 1.482(8) no
C7 C9 1.490(9) no
C10 C11 1.451(6) no
C11 C12 1.383(6) no
C11 C16 1.370(6) no
C12 C13 1.366(6) no
C13 C14 1.372(6) no
C14 C15 1.363(6) no
C15 C16 1.374(6) no
C17 C18 1.468(6) no
C18 C19 1.340(6) no
C20A C21A 1.45(2) no
C20B C21B 1.54(6) no
C21A C22A 1.20(2) no
C21B C22B 1.41(5) no
C2 H2 0.9300 no
C3 H3 0.9300 no
C5 H5 0.9300 no
C6 H6 0.9300 no
C7 H7 0.9800 no
C8 H8A 0.9600 no
C8 H8B 0.9600 no
C8 H8C 0.9600 no
C9 H9A 0.9600 no
C9 H9B 0.9600 no
C9 H9C 0.9600 no
C10 H10 0.9300 no
C12 H12 0.9300 no
C13 H13 0.9300 no
C15 H15 0.9300 no
C16 H16 0.9300 no
C17 H17A 0.9700 no
C17 H17B 0.9700 no
C19 H19 0.9300 no
C20A H20A 0.9700 no
C20A H20B 0.9700 no
C20B H20C 0.9700 no
C20B H20D 0.9700 no
C21A H21A 0.9300 no
C21B H21B 0.9300 no
C22A H22A 0.9300 no
C22A H22B 0.9300 no
C22B H22C 0.9300 no
C22B H22D 0.9300 no

loop_
_geom_hbond_atom_site_label_D
_geom_hbond_atom_site_label_H
_geom_hbond_atom_site_label_A
_geom_hbond_site_symmetry_A
_geom_hbond_distance_DH
_geom_hbond_distance_HA
_geom_hbond_distance_DA
_geom_hbond_angle_DHA
_geom_hbond_publ_flag
C2 H2 Cg3 2_555 0.93 2.96 3.752(5) 144 yes
C8 H8A Cg1 2_655 0.96 2.80 3.678(6) 153 yes

loop_
_geom_torsion_atom_site_label_1
_geom_torsion_atom_site_label_2
_geom_torsion_atom_site_label_3
_geom_torsion_atom_site_label_4
_geom_torsion
_geom_torsion_publ_flag
C17 O1 C14 C15 -10.0(6) no
C17 O1 C14 C13 171.9(4) no
C14 O1 C17 C18 -174.2(3) no
C1 N1 C10 C11 -179.7(4) no
C10 N1 C1 C6 11.9(6) no
C10 N1 C1 C2 -168.6(4) no
N3 N2 C18 C19 0.3(5) no
C18 N2 N3 N4 -0.1(5) no
N3 N2 C18 C17 174.9(4) no
N2 N3 N4 C20A -176.1(6) no
N2 N3 N4 C19 -0.2(6) no
N3 N4 C20A C21A -84.7(9) no
N3 N4 C19 C18 0.3(5) no
C20A N4 C19 C18 175.2(8) no
C19 N4 C20A C21A 100.6(9) no
N1 C1 C6 C5 -179.4(4) no
C2 C1 C6 C5 1.1(7) no
N1 C1 C2 C3 178.9(4) no
C6 C1 C2 C3 -1.6(7) no
C1 C2 C3 C4 0.1(7) no
C2 C3 C4 C7 -179.2(5) no
C2 C3 C4 C5 1.8(7) no
C3 C4 C5 C6 -2.3(7) no
C5 C4 C7 C9 71.5(6) no
C3 C4 C7 C9 -107.5(6) no
C7 C4 C5 C6 178.7(5) no
C5 C4 C7 C8 -58.6(7) no
C3 C4 C7 C8 122.3(6) no
C4 C5 C6 C1 0.9(7) no
N1 C10 C11 C16 176.6(4) no
N1 C10 C11 C12 -2.5(7) no
C10 C11 C16 C15 -178.2(4) no
C10 C11 C12 C13 178.4(4) no
C12 C11 C16 C15 1.0(6) no
C16 C11 C12 C13 -0.7(6) no
C11 C12 C13 C14 -1.6(6) no
C12 C13 C14 C15 3.6(6) no
C12 C13 C14 O1 -178.1(4) no
C13 C14 C15 C16 -3.3(6) no
O1 C14 C15 C16 178.6(4) no
C14 C15 C16 C11 1.0(6) no
O1 C17 C18 N2 53.0(6) no
O1 C17 C18 C19 -133.6(5) no
N2 C18 C19 N4 -0.4(5) no
C17 C18 C19 N4 -174.5(4) no
N4 C20A C21A C22A 151.9(14) no
